data_7110079
loop_
_publ_author_name
'Xiaoqiang Tong'
'Wenfu Yan'
'Jihong Yu'
'Ruren Xu'

_publ_section_title
;
 A chiral open-framework fluoroaluminophosphate with enantiomeric excess
 in the bulk product
;
_journal_name_full Chem.Commun.
_journal_page_first 11287
_journal_paper_doi 10.1039/c3cc47241h
_journal_volume 49
_journal_year 2013
_chemical_absolute_configuration unk
_chemical_formula_sum 'C4 H22 Al6 F6 N3 O18 P3'
_chemical_formula_weight 769.04
_chemical_name_common AlPO-JU89-7
_space_group_crystal_system trigonal
_space_group_IT_number 152
_symmetry_space_group_name_Hall 'P 31 2"'
_symmetry_space_group_name_H-M 'P 31 2 1'
_atom_sites_solution_hydrogens geom
_atom_sites_solution_primary direct
_atom_sites_solution_secondary difmap
_audit_creation_method SHELXL-97
_cell_angle_alpha 90.00
_cell_angle_beta 90.00
_cell_angle_gamma 120.00
_cell_formula_units_Z 1
_cell_length_a 9.3376(4)
_cell_length_b 9.3376(4)
_cell_length_c 6.9910(7)
_cell_measurement_temperature 296(2)
_cell_volume 527.89(6)
_computing_cell_refinement 'Bruker SMART'
_computing_data_collection 'Bruker SMART'
_computing_data_reduction 'Bruker SAINT'
_computing_molecular_graphics 'Bruker SHELXTL'
_computing_publication_material 'Bruker SHELXTL'
_computing_structure_refinement 'SHELXL-97 (Sheldrick, 1997)'
_computing_structure_solution 'SHELXS-97 (Sheldrick, 1990)'
_diffrn_ambient_temperature 296(2)
_diffrn_detector_area_resol_mean 5.0cm
_diffrn_measured_fraction_theta_full 0.998
_diffrn_measured_fraction_theta_max 0.998
_diffrn_measurement_device_type 'CCD area detector'
_diffrn_measurement_method 'phi and omega scans'
_diffrn_radiation_monochromator graphite
_diffrn_radiation_source 'fine-focus sealed tube'
_diffrn_radiation_type MoK\a
_diffrn_radiation_wavelength 0.71073
_diffrn_reflns_av_R_equivalents 0.0332
_diffrn_reflns_av_sigmaI/netI 0.0286
_diffrn_reflns_limit_h_max 12
_diffrn_reflns_limit_h_min -11
_diffrn_reflns_limit_k_max 12
_diffrn_reflns_limit_k_min -10
_diffrn_reflns_limit_l_max 9
_diffrn_reflns_limit_l_min -8
_diffrn_reflns_number 3878
_diffrn_reflns_theta_full 28.17
_diffrn_reflns_theta_max 28.17
_diffrn_reflns_theta_min 2.52
_diffrn_standards_decay_% none
_diffrn_standards_interval_count none
_diffrn_standards_interval_time none
_diffrn_standards_number none
_exptl_absorpt_coefficient_mu 0.685
_exptl_absorpt_correction_T_max 0.934
_exptl_absorpt_correction_T_min 0.921
_exptl_absorpt_correction_type multi-scan
_exptl_absorpt_process_details sadabs
_exptl_crystal_colour Colorless
_exptl_crystal_density_diffrn 2.419
_exptl_crystal_density_method 'not measured'
_exptl_crystal_description Prism
_exptl_crystal_F_000 388
_exptl_crystal_size_max 0.32
_exptl_crystal_size_mid 0.1
_exptl_crystal_size_min 0.1
_refine_diff_density_max 0.655
_refine_diff_density_min -0.341
_refine_diff_density_rms 0.094
_refine_ls_abs_structure_details 'Flack H D (1983), Acta Cryst. A39, 876-881. 65 Friedel pairs'
_refine_ls_abs_structure_Flack 0.32(20)
_refine_ls_extinction_method none
_refine_ls_goodness_of_fit_ref 1.081
_refine_ls_hydrogen_treatment mixed
_refine_ls_matrix_type full
_refine_ls_number_parameters 66
_refine_ls_number_reflns 883
_refine_ls_number_restraints 0
_refine_ls_restrained_S_all 1.081
_refine_ls_R_factor_all 0.0330
_refine_ls_R_factor_gt 0.0303
_refine_ls_shift/su_max 0.000
_refine_ls_shift/su_mean 0.000
_refine_ls_structure_factor_coef Fsqd
_refine_ls_weighting_details 'calc w=1/[\s^2^(Fo^2^)+(0.0569P)^2^+0.0000P] where P=(Fo^2^+2Fc^2^)/3'
_refine_ls_weighting_scheme calc
_refine_ls_wR_factor_gt 0.0815
_refine_ls_wR_factor_ref 0.0834
_reflns_number_gt 828
_reflns_number_total 883
_reflns_threshold_expression >2sigma(I)
_cod_data_source_file c3cc47241h.txt
_cod_data_source_block 7
_cod_original_sg_symbol_H-M P3(1)21
_cod_database_code 7110079

loop_
_symmetry_equiv_pos_as_xyz
'x, y, z'
'-y, x-y, z+1/3'
'-x+y, -x, z+2/3'
'y, x, -z'
'x-y, -y, -z+2/3'
'-x, -x+y, -z+1/3'

loop_
_atom_site_label
_atom_site_type_symbol
_atom_site_fract_x
_atom_site_fract_y
_atom_site_fract_z
_atom_site_U_iso_or_equiv
_atom_site_adp_type
_atom_site_occupancy
_atom_site_symmetry_multiplicity
_atom_site_calc_flag
_atom_site_refinement_flags
P1 P 0.55071(10) 0.55071(10) 0.0000 0.0089(2) Uani 1 2 d S
Al1 Al 0.47881(10) 0.83784(9) -0.05618(10) 0.0096(2) Uani 1 1 d .
F1 F 0.6821(3) 1.0000 -0.1667 0.0140(5) Uani 1 2 d S
F2 F 0.4319(2) 1.0000 -0.1667 0.0167(5) Uani 1 2 d S
O1 O 0.2703(2) 0.6987(2) 0.0404(2) 0.0126(4) Uani 1 1 d .
H1 H 0.1936 0.6411 -0.0417 0.015 Uiso 1 1 d R
O2 O 0.5726(3) 0.7215(2) 0.0407(2) 0.0147(4) Uani 1 1 d .
O3 O 0.4344(2) 0.4672(2) -0.1693(3) 0.0136(4) Uani 1 1 d .
C1 C 0.0962(11) 0.8719(11) -0.2865(12) 0.063(2) Uani 0.67 1 d P
N1 N 0.103(2) 1.0000 -0.1667 0.40(2) Uani 1 2 d S

loop_
_atom_site_aniso_label
_atom_site_aniso_U_11
_atom_site_aniso_U_22
_atom_site_aniso_U_33
_atom_site_aniso_U_23
_atom_site_aniso_U_13
_atom_site_aniso_U_12
P1 0.0102(3) 0.0102(3) 0.0084(4) 0.00005(16) -0.00005(16) 0.0067(4)
Al1 0.0115(4) 0.0088(4) 0.0083(3) -0.0006(3) 0.0004(3) 0.0049(3)
F1 0.0153(8) 0.0120(11) 0.0136(11) 0.0008(8) 0.0004(4) 0.0060(5)
F2 0.0168(8) 0.0166(12) 0.0166(10) 0.0009(9) 0.0005(5) 0.0083(6)
O1 0.0082(8) 0.0145(9) 0.0094(7) -0.0004(7) -0.0011(6) 0.0014(7)
O2 0.0205(10) 0.0117(9) 0.0143(9) -0.0017(8) -0.0050(7) 0.0098(8)
O3 0.0166(10) 0.0146(10) 0.0124(9) -0.0018(7) -0.0036(8) 0.0100(8)
C1 0.047(4) 0.060(5) 0.051(4) -0.002(4) 0.010(3) 0.003(4)
N1 0.24(2) 0.32(3) 0.68(7) 0.19(4) 0.09(2) 0.159(15)

loop_
_atom_type_symbol
_atom_type_description
_atom_type_scat_dispersion_real
_atom_type_scat_dispersion_imag
_atom_type_scat_source
C C 0.0033 0.0016 'International Tables Vol C Tables 4.2.6.8 and 6.1.1.4'
H H 0.0000 0.0000 'International Tables Vol C Tables 4.2.6.8 and 6.1.1.4'
N N 0.0061 0.0033 'International Tables Vol C Tables 4.2.6.8 and 6.1.1.4'
O O 0.0106 0.0060 'International Tables Vol C Tables 4.2.6.8 and 6.1.1.4'
F F 0.0171 0.0103 'International Tables Vol C Tables 4.2.6.8 and 6.1.1.4'
Al Al 0.0645 0.0514 'International Tables Vol C Tables 4.2.6.8 and 6.1.1.4'
P P 0.1023 0.0942 'International Tables Vol C Tables 4.2.6.8 and 6.1.1.4'

loop_
_geom_angle_atom_site_label_1
_geom_angle_atom_site_label_2
_geom_angle_atom_site_label_3
_geom_angle
_geom_angle_site_symmetry_1
_geom_angle_site_symmetry_3
O2 P1 O2 107.95(18) . 4
O2 P1 O3 111.47(10) . .
O2 P1 O3 110.56(10) 4 .
O2 P1 O3 110.56(10) . 4
O2 P1 O3 111.47(10) 4 4
O3 P1 O3 104.87(15) . 4
O2 Al1 O1 95.53(9) . .
O2 Al1 O3 91.39(9) . 2_665
O1 Al1 O3 90.14(9) . 2_665
O2 Al1 O1 94.17(9) . 3_564
O1 Al1 O1 92.96(8) . 3_564
O3 Al1 O1 173.35(9) 2_665 3_564
O2 Al1 F1 92.26(9) . .
O1 Al1 F1 172.18(10) . .
O3 Al1 F1 88.89(6) 2_665 .
O1 Al1 F1 87.24(6) 3_564 .
O2 Al1 F2 166.86(9) . .
O1 Al1 F2 97.17(9) . .
O3 Al1 F2 85.20(6) 2_665 .
O1 Al1 F2 88.56(6) 3_564 .
F1 Al1 F2 75.01(8) . .
Al1 F1 Al1 106.27(12) 5_674 .
Al1 F2 Al1 103.70(11) 5_674 .
Al1 O1 Al1 138.89(10) . 2_665
P1 O2 Al1 134.02(13) . .
P1 O3 Al1 140.25(12) . 3_564
N1 C1 C1 105.2(10) . 6_554
C1 N1 C1 136.4(18) . 5_674

loop_
_geom_bond_atom_site_label_1
_geom_bond_atom_site_label_2
_geom_bond_distance
_geom_bond_site_symmetry_2
P1 O2 1.5296(19) .
P1 O2 1.5296(19) 4
P1 O3 1.5305(18) .
P1 O3 1.5305(18) 4
Al1 O2 1.8325(19) .
Al1 O1 1.8453(18) .
Al1 O3 1.8636(18) 2_665
Al1 O1 1.8723(18) 3_564
Al1 F1 1.9023(17) .
Al1 F2 1.9353(15) .
F1 Al1 1.9023(17) 5_674
F2 Al1 1.9353(16) 5_674
O1 Al1 1.8723(18) 2_665
O3 Al1 1.8636(18) 3_564
C1 N1 1.435(11) .
C1 C1 1.688(18) 6_554
N1 C1 1.435(11) 5_674
